data_9011379
loop_
_publ_author_name
'Schultz, A. J.'
'Carlin, R. L.'

_publ_section_title
;
 Single-crystal pulsed neutron diffraction structure of the antiferromagnet
 K2[FeCl5(H2O)] with and without applied pressure
 Sample: P = .1 MPa
 Sample: T = 15 K
;
_journal_issue 1
_journal_name_full 'Acta Crystallographica, Section B'
_journal_page_first 43
_journal_page_last 47
_journal_paper_doi 10.1107/S0108768194008438
_journal_volume 51
_journal_year 1995
_chemical_compound_source Synthetic
_chemical_formula_sum 'Cl5 Fe H2 K2 O'
_chemical_name_mineral Erythrosiderite
_space_group_IT_number 62
_symmetry_space_group_name_Hall '-P 2ac 2n'
_symmetry_space_group_name_H-M 'P n m a'
_cell_angle_alpha 90
_cell_angle_beta 90
_cell_angle_gamma 90
_cell_length_a 13.452
_cell_length_b 9.631
_cell_length_c 7.003
_cell_formula_units_Z 4
_cell_volume 907.282
_database_code_amcsd 0010299
_diffrn_ambient_pressure 100
_diffrn_ambient_temperature 15
_exptl_crystal_density_diffrn 2.411
_cod_original_formula_sum 'K2 Fe Cl5 O H2'
_cod_database_code 9011379

loop_
_space_group_symop_operation_xyz
x,y,z
x,1/2-y,z
-x,1/2+y,-z
1/2-x,1/2+y,1/2+z
1/2+x,1/2-y,1/2-z
1/2+x,y,1/2-z
1/2-x,-y,1/2+z
-x,-y,-z

loop_
_atom_site_aniso_label
_atom_site_aniso_U_11
_atom_site_aniso_U_22
_atom_site_aniso_U_33
_atom_site_aniso_U_12
_atom_site_aniso_U_13
_atom_site_aniso_U_23
K 0.00890 0.00790 0.00970 0.00040 -0.00140 0.00030
Fe 0.00620 0.00430 0.00610 0.00000 0.00100 0.00000
Cl1 0.00700 0.00870 0.00670 0.00000 -0.00140 0.00000
Cl2 0.00530 0.00690 0.00680 0.00000 0.00100 0.00000
Cl3 0.00680 0.00770 0.00820 0.00000 -0.00140 0.00000
Cl4 0.00770 0.00530 0.00950 0.00010 0.00200 0.00040
O 0.01020 0.00710 0.01320 0.00000 0.00670 0.00000
H 0.03500 0.01700 0.03300 0.00300 0.00700 -0.00760

loop_
_atom_site_label
_atom_site_fract_x
_atom_site_fract_y
_atom_site_fract_z
K 0.35380 0.00230 0.85400
Fe 0.11410 0.25000 0.80610
Cl1 0.21860 0.25000 0.07850
Cl2 0.25250 0.25000 0.60430
Cl3 0.00620 0.25000 0.53260
Cl4 0.10447 0.00376 0.81410
O -0.00880 0.25000 0.98390
H -0.03500 0.33140 0.04410

loop_
_cod_related_entry_id
_cod_related_entry_database
_cod_related_entry_code
1 AMCSD 0010299
